data_7708945
loop_
_publ_author_name
'Wu, Min-Yu'
'Xu, Jing-Xiang'
'Chen, Yi-Hsin'
'Lu, I-Chung'
'Han, Jeng-Liang'
'Lin, Po-Heng'

_publ_section_title
;
 Self-assembled lanthanide-based helixes: synthetic control of the helical
 handedness by chirality of the ligand.
;
_journal_issue 1
_journal_name_full 'Dalton transactions (Cambridge, England : 2003)'
_journal_page_first 69
_journal_page_last 73
_journal_paper_doi 10.1039/d1dt03833h
_journal_volume 51
_journal_year 2021
_chemical_absolute_configuration unk
_chemical_formula_moiety 'C60 H56 Eu4 N18 O52 S6, 6(H2 O)'
_chemical_formula_sum 'C60 H68 Eu4 N18 O58 S6'
_chemical_formula_weight 2769.52
_space_group_crystal_system orthorhombic
_space_group_IT_number 19
_space_group_name_Hall 'P 2ac 2ab'
_space_group_name_H-M_alt 'P 21 21 21'
_atom_sites_solution_hydrogens mixed
_atom_sites_solution_primary dual
_audit_creation_date 2021-05-25
_audit_creation_method
;
Olex2 1.2-ac3
(compiled 2017.02.24 svn.r3390 for Rigaku Oxford Diffraction, GUI svn.r5318)
;
_audit_update_record
;
2021-06-28 deposited with the CCDC.	2021-11-24 downloaded from the CCDC.
;
_cell_angle_alpha 90
_cell_angle_beta 90
_cell_angle_gamma 90
_cell_formula_units_Z 2
_cell_length_a 8.4163(4)
_cell_length_b 17.0714(9)
_cell_length_c 31.8351(15)
_cell_measurement_reflns_used 9739
_cell_measurement_temperature 150(2)
_cell_measurement_theta_max 26.38
_cell_measurement_theta_min 2.71
_cell_volume 4574.0(4)
_computing_cell_refinement 'SAINT V8.40A (?, 2016)'
_computing_data_reduction 'SAINT V8.40A (?, 2016)'
_computing_molecular_graphics 'Olex2 (Dolomanov et al., 2009)'
_computing_publication_material 'Olex2 (Dolomanov et al., 2009)'
_computing_structure_refinement 'XL (Sheldrick, 2008)'
_computing_structure_solution 'XT (Sheldrick, 2015)'
_diffrn_ambient_temperature 150.15
_diffrn_measured_fraction_theta_full 0.998
_diffrn_measured_fraction_theta_max 0.998
_diffrn_measurement_device_type 'Bruker APEX-II CCD'
_diffrn_measurement_method '\f and \w scans'
_diffrn_radiation_type MoK\a
_diffrn_radiation_wavelength 0.71076
_diffrn_reflns_av_R_equivalents 0.0537
_diffrn_reflns_av_unetI/netI 0.0311
_diffrn_reflns_Laue_measured_fraction_full 0.998
_diffrn_reflns_Laue_measured_fraction_max 0.998
_diffrn_reflns_limit_h_max 10
_diffrn_reflns_limit_h_min -10
_diffrn_reflns_limit_k_max 21
_diffrn_reflns_limit_k_min -21
_diffrn_reflns_limit_l_max 39
_diffrn_reflns_limit_l_min -39
_diffrn_reflns_number 72487
_diffrn_reflns_point_group_measured_fraction_full 0.999
_diffrn_reflns_point_group_measured_fraction_max 0.998
_diffrn_reflns_theta_full 25.243
_diffrn_reflns_theta_max 26.399
_diffrn_reflns_theta_min 2.503
_diffrn_standards_number 0
_exptl_absorpt_coefficient_mu 2.963
_exptl_absorpt_correction_T_max 0.7454
_exptl_absorpt_correction_T_min 0.6065
_exptl_absorpt_correction_type multi-scan
_exptl_absorpt_process_details
;
SADABS-2016/2 (Bruker,2016/2) was used for absorption correction.
wR2(int) was 0.0806 before and 0.0645 after correction.
The Ratio of minimum to maximum transmission is 0.8137.
The \l/2 correction factor is Not present.
;
_exptl_crystal_colour yellow
_exptl_crystal_colour_primary yellow
_exptl_crystal_density_diffrn 2.011
_exptl_crystal_description BLOCK
_exptl_crystal_F_000 2732
_exptl_crystal_size_max 0.568
_exptl_crystal_size_mid 0.454
_exptl_crystal_size_min 0.356
_refine_diff_density_max 1.023
_refine_diff_density_min -1.422
_refine_diff_density_rms 0.208
_refine_ls_abs_structure_details
;
 Refined as an inversion twin.
;
_refine_ls_abs_structure_Flack 0.006(13)
_refine_ls_extinction_method none
_refine_ls_goodness_of_fit_ref 1.243
_refine_ls_hydrogen_treatment mixed
_refine_ls_matrix_type full
_refine_ls_number_parameters 681
_refine_ls_number_reflns 9364
_refine_ls_number_restraints 0
_refine_ls_restrained_S_all 1.243
_refine_ls_R_factor_all 0.0291
_refine_ls_R_factor_gt 0.0277
_refine_ls_shift/su_max 0.000
_refine_ls_shift/su_mean 0.000
_refine_ls_structure_factor_coef Fsqd
_refine_ls_weighting_details 'w=1/[\s^2^(Fo^2^)+(0.0420P)^2^+7.4790P] where P=(Fo^2^+2Fc^2^)/3'
_refine_ls_weighting_scheme calc
_refine_ls_wR_factor_gt 0.0753
_refine_ls_wR_factor_ref 0.0830
_reflns_Friedel_coverage 0.784
_reflns_Friedel_fraction_full 1.000
_reflns_Friedel_fraction_max 0.999
_reflns_number_gt 9208
_reflns_number_total 9364
_reflns_threshold_expression 'I > 2\s(I)'
_cod_data_source_file d1dt03833h2.cif
_cod_data_source_block mo_wc_26_d_0m_pl
_cod_depositor_comments 'Adding full bibliography for 7708942--7708947.cif.'
_cod_database_code 7708945
_shelx_shelxl_version_number 2018/3
_shelx_space_group_comment
;
The symmetry employed for this shelxl refinement is uniquely defined
by the following loop, which should always be used as a source of
symmetry information in preference to the above space-group names.
They are only intended as comments.
;
_olex2_refinement_description
;
1. Twinned data refinement
 Scales: 0.994(13)
 0.006(13)
2. Fixed Uiso
 At 1.2 times of:
  All C(H) groups, All C(H,H) groups, All N(H) groups
 At 1.5 times of:
  All O(H,H) groups
3.a Free rotating group:
 O27(H27A,H27B), O28(H28C,H28D), O03V(H03A,H03B)
3.b Rotating group:
 O18(H18A,H18B), O4(H4A,H4B), O17(H17A,H17B), O5(H5A,H5B), O6(H6A,H6B)
3.c Ternary CH refined with riding coordinates:
 N7(H7), N4(H4), C9(H9), C19(H19), C27(H27), C29(H29)
3.d Secondary CH2 refined with riding coordinates:
 C18(H18C,H18D), C28(H28B,H28A)
3.e Aromatic/amide H refined with riding coordinates:
 C15(H15), C25(H25), C23(H23), C3(H3), C13(H13), C5(H5)
;
_olex2_submission_special_instructions 'No special instructions were received'

loop_
_space_group_symop_operation_xyz
'x, y, z'
'-x+1/2, -y, z+1/2'
'x+1/2, -y+1/2, -z'
'-x, y+1/2, -z+1/2'

loop_
_atom_site_label
_atom_site_type_symbol
_atom_site_fract_x
_atom_site_fract_y
_atom_site_fract_z
_atom_site_U_iso_or_equiv
_atom_site_adp_type
_atom_site_occupancy
_atom_site_site_symmetry_order
_atom_site_calc_flag
_atom_site_refinement_flags_posn
_atom_site_refinement_flags_adp
_atom_site_refinement_flags_occupancy
_atom_site_disorder_assembly
_atom_site_disorder_group
Eu2 Eu 0.27768(4) -0.01111(2) 0.07596(2) 0.00951(9) Uani 1 1 d . . . . .
Eu1 Eu 0.17558(4) -0.19423(2) -0.09688(2) 0.01146(9) Uani 1 1 d . . . . .
S2 S -0.2030(2) 0.04723(13) -0.00842(7) 0.0224(4) Uani 1 1 d . . . . .
S3 S 0.7262(3) 0.02837(12) 0.17342(7) 0.0232(4) Uani 1 1 d . . . . .
S1 S -0.1092(3) -0.06121(13) -0.21970(7) 0.0240(5) Uani 1 1 d . . . . .
O12 O 0.0830(7) 0.0536(3) 0.11279(17) 0.0165(11) Uani 1 1 d . . . . .
O18 O 0.4436(6) -0.0022(4) 0.01445(18) 0.0211(12) Uani 1 1 d . . . . .
H18A H 0.457602 -0.045816 -0.006150 0.032 Uiso 1 1 d GR . . . .
H18B H 0.545479 -0.008163 0.021281 0.032 Uiso 1 1 d GR . . . .
O13 O 0.3757(7) 0.1164(3) 0.07696(17) 0.0162(11) Uani 1 1 d . . . . .
O11 O -0.3197(7) -0.2423(4) -0.1322(2) 0.0247(13) Uani 1 1 d . . . . .
O4 O 0.3791(7) -0.2103(4) -0.14893(19) 0.0245(13) Uani 1 1 d . . . . .
H4A H 0.393967 -0.226999 -0.174711 0.037 Uiso 1 1 d GR . . . .
H4B H 0.481767 -0.212978 -0.137161 0.037 Uiso 1 1 d GR . . . .
O3 O 0.0870(7) -0.1369(3) -0.03453(17) 0.0180(12) Uani 1 1 d . . . . .
O16 O 0.6091(7) -0.1854(3) 0.13198(16) 0.0164(11) Uani 1 1 d . . . . .
O14 O 0.1587(7) -0.1024(3) 0.02974(16) 0.0151(11) Uani 1 1 d . . . . .
O1 O 0.2385(7) -0.0643(3) -0.11002(16) 0.0173(11) Uani 1 1 d . . . . .
O15 O 0.4904(7) -0.1025(3) 0.08775(16) 0.0175(12) Uani 1 1 d . . . . .
O17 O 0.1392(7) -0.1038(3) 0.12082(18) 0.0208(13) Uani 1 1 d . . . . .
H17A H 0.112700 -0.081167 0.144780 0.031 Uiso 1 1 d GR . . . .
H17B H 0.201329 -0.144297 0.126249 0.031 Uiso 1 1 d GR . . . .
O8 O 0.6939(8) 0.0102(5) -0.1257(2) 0.0411(18) Uani 1 1 d . . . . .
O7 O 0.5088(8) -0.0024(4) -0.0792(2) 0.0361(16) Uani 1 1 d . . . . .
O2 O -0.1055(6) -0.1953(3) -0.09851(16) 0.0171(10) Uani 1 1 d . . . . .
O19 O 0.1406(9) 0.1278(4) 0.1849(2) 0.0348(17) Uani 1 1 d . . . . .
O5 O 0.2120(9) -0.3018(4) -0.04903(17) 0.0284(13) Uani 1 1 d . . . . .
H5A H 0.187293 -0.287347 -0.022764 0.043 Uiso 1 1 d GR . . . .
H5B H 0.255375 -0.317714 -0.029842 0.043 Uiso 1 1 d GR . . . .
O9 O 0.5582(9) 0.1055(5) -0.2616(2) 0.0437(19) Uani 1 1 d . . . . .
O24 O 0.1551(8) 0.3286(4) 0.0855(2) 0.0285(14) Uani 1 1 d . . . . .
O23 O 0.2421(8) 0.2424(4) 0.04184(18) 0.0266(14) Uani 1 1 d . . . . .
O22 O -0.3939(7) 0.3011(4) 0.04595(19) 0.0253(13) Uani 1 1 d . . . . .
O6 O 0.4208(7) -0.1658(4) -0.0593(2) 0.0251(13) Uani 1 1 d . . . . .
H6A H 0.463241 -0.187651 -0.031731 0.038 Uiso 1 1 d GR . . . .
H6B H 0.431399 -0.114730 -0.056012 0.038 Uiso 1 1 d GR . . . .
O10 O 0.3469(9) 0.0595(5) -0.2915(2) 0.0358(17) Uani 1 1 d . . . . .
O25 O 0.4317(12) 0.3765(5) 0.2129(3) 0.051(2) Uani 1 1 d . . . . .
O21 O -0.3026(9) 0.3637(3) 0.1004(2) 0.0339(15) Uani 1 1 d . . . . .
O26 O 0.6084(11) 0.2945(4) 0.2355(2) 0.046(2) Uani 1 1 d . . . . .
O20 O -0.0154(13) 0.2182(6) 0.2022(3) 0.067(3) Uani 1 1 d . . . . .
N2 N 0.5537(9) 0.0036(5) -0.1161(2) 0.0228(15) Uani 1 1 d . . . . .
N1 N 0.0476(8) -0.1571(4) -0.1698(2) 0.0135(13) Uani 1 1 d . . . . .
N5 N 0.0382(9) 0.1734(5) 0.1767(2) 0.0252(17) Uani 1 1 d . . . . .
N7 N 0.4262(7) 0.0023(4) 0.14732(19) 0.0118(12) Uani 1 1 d . . . . .
H7 H 0.354157 0.025300 0.169060 0.014 Uiso 1 1 calc R . . . .
N4 N 0.0978(7) 0.0501(4) 0.01815(19) 0.0107(12) Uani 1 1 d . . . . .
H4 H 0.132477 0.104585 0.011242 0.013 Uiso 1 1 calc R . . . .
N8 N 0.2417(8) 0.2731(4) 0.0770(2) 0.0204(14) Uani 1 1 d . . . . .
N3 N 0.4317(9) 0.0692(5) -0.2601(2) 0.0273(17) Uani 1 1 d . . . . .
N6 N -0.3067(8) 0.3056(4) 0.0764(2) 0.0207(14) Uani 1 1 d . . . . .
N9 N 0.5073(11) 0.3146(5) 0.2104(2) 0.0320(19) Uani 1 1 d . . . . .
C11 C -0.0072(9) 0.1123(4) 0.1055(2) 0.0135(15) Uani 1 1 d . . . . .
C9 C -0.1114(9) -0.1943(5) -0.1744(2) 0.0158(15) Uani 1 1 d . . . . .
H9 H -0.096265 -0.245542 -0.189070 0.019 Uiso 1 1 calc R . . . .
C30 C 0.5346(9) -0.1246(4) 0.1241(2) 0.0105(14) Uani 1 1 d . . . . .
C16 C -0.0891(9) 0.1174(5) 0.0659(2) 0.0144(15) Uani 1 1 d . . . . .
C10 C -0.1857(9) -0.2112(4) -0.1318(2) 0.0153(15) Uani 1 1 d . . . . .
C18 C -0.0544(9) 0.0149(5) -0.0456(2) 0.0177(15) Uani 1 1 d . . . . .
H18C H -0.089048 -0.033727 -0.059782 0.021 Uiso 1 1 calc R . . . .
H18D H -0.035258 0.055681 -0.067100 0.021 Uiso 1 1 calc R . . . .
C19 C 0.0976(8) 0.0001(5) -0.0197(2) 0.0129(14) Uani 1 1 d . . . . .
H19 H 0.191154 0.014920 -0.037326 0.015 Uiso 1 1 calc R . . . .
C12 C -0.0344(9) 0.1739(5) 0.1343(2) 0.0179(16) Uani 1 1 d . . . . .
C20 C 0.1155(9) -0.0869(5) -0.0072(2) 0.0145(15) Uani 1 1 d . . . . .
C28 C 0.6286(10) -0.0602(5) 0.1911(2) 0.0171(16) Uani 1 1 d . . . . .
H28B H 0.702869 -0.105125 0.189885 0.021 Uiso 1 1 calc R . . . .
H28A H 0.591065 -0.054062 0.220354 0.021 Uiso 1 1 calc R . . . .
C27 C 0.5620(9) 0.0565(4) 0.1387(2) 0.0133(15) Uani 1 1 d . . . . .
H27 H 0.597377 0.047026 0.109195 0.016 Uiso 1 1 calc R . . . .
C29 C 0.4891(9) -0.0735(4) 0.1617(2) 0.0122(14) Uani 1 1 d . . . . .
H29 H 0.403575 -0.100970 0.177761 0.015 Uiso 1 1 calc R . . . .
C22 C 0.3452(9) 0.2425(4) 0.1092(2) 0.0156(15) Uani 1 1 d . . . . .
C15 C -0.1853(9) 0.1807(5) 0.0574(2) 0.0159(15) Uani 1 1 d . . . . .
H15 H -0.240208 0.183533 0.031392 0.019 Uiso 1 1 calc R . . . .
C26 C 0.5046(9) 0.1391(4) 0.1413(2) 0.0133(15) Uani 1 1 d . . . . .
C7 C 0.0262(10) -0.0714(5) -0.1750(3) 0.0182(16) Uani 1 1 d . . . . .
C21 C 0.4055(9) 0.1640(4) 0.1067(2) 0.0114(14) Uani 1 1 d . . . . .
C14 C -0.2029(9) 0.2403(4) 0.0866(2) 0.0142(15) Uani 1 1 d . . . . .
C17 C -0.0646(9) 0.0496(5) 0.0359(2) 0.0150(15) Uani 1 1 d . . . . .
C25 C 0.5381(9) 0.1878(5) 0.1742(2) 0.0156(15) Uani 1 1 d . . . . .
H25 H 0.605726 0.170712 0.196221 0.019 Uiso 1 1 calc R . . . .
C23 C 0.3754(10) 0.2904(5) 0.1433(3) 0.0195(17) Uani 1 1 d . . . . .
H23 H 0.330169 0.341358 0.144836 0.023 Uiso 1 1 calc R . . . .
C6 C 0.1837(10) -0.0326(4) -0.1803(2) 0.0169(16) Uani 1 1 d . . . . .
C1 C 0.2861(10) -0.0312(4) -0.1437(2) 0.0140(14) Uani 1 1 d . . . . .
C4 C 0.3836(11) 0.0352(5) -0.2206(3) 0.0221(18) Uani 1 1 d . . . . .
C3 C 0.4860(10) 0.0369(5) -0.1871(3) 0.0189(17) Uani 1 1 d . . . . .
H3 H 0.588202 0.060011 -0.189759 0.023 Uiso 1 1 calc R . . . .
C2 C 0.4375(9) 0.0044(5) -0.1493(2) 0.0175(16) Uani 1 1 d . . . . .
C13 C -0.1303(9) 0.2377(5) 0.1250(3) 0.0174(16) Uani 1 1 d . . . . .
H13 H -0.145300 0.278552 0.144831 0.021 Uiso 1 1 calc R . . . .
C5 C 0.2332(9) 0.0008(5) -0.2176(2) 0.0200(16) Uani 1 1 d . . . . .
H5 H 0.164670 0.000389 -0.241288 0.024 Uiso 1 1 calc R . . . .
C8 C -0.2284(11) -0.1439(5) -0.2014(3) 0.0234(18) Uani 1 1 d . . . . .
C24 C 0.4720(11) 0.2633(5) 0.1752(3) 0.0200(17) Uani 1 1 d . . . . .
O27 O 0.1918(8) 0.7346(3) 0.03273(18) 0.0217(13) Uani 1 1 d . . . . .
H27A H 0.254988 0.717145 0.052283 0.033 Uiso 1 1 d G . . . .
H27B H 0.165762 0.782782 0.038226 0.033 Uiso 1 1 d G . . . .
O28 O 0.9317(8) 0.3587(4) 0.0150(2) 0.0283(15) Uani 1 1 d . . . . .
H28C H 1.024979 0.353506 0.026367 0.043 Uiso 1 1 d G . . . .
H28D H 0.925824 0.329268 -0.007344 0.043 Uiso 1 1 d G . . . .
O03V O 0.2135(10) 0.2380(5) 0.2696(2) 0.0432(18) Uani 1 1 d . . . . .
H03A H 0.165771 0.287090 0.266773 0.065 Uiso 1 1 d G . . . .
H03B H 0.143613 0.261891 0.254082 0.065 Uiso 1 1 d G . . . .
H17 H -0.089(9) 0.002(5) 0.053(3) 0.006(18) Uiso 1 1 d . . . . .
H7A H -0.012(9) -0.059(5) -0.148(3) 0.003(18) Uiso 1 1 d . . . . .

loop_
_atom_site_aniso_label
_atom_site_aniso_U_11
_atom_site_aniso_U_22
_atom_site_aniso_U_33
_atom_site_aniso_U_23
_atom_site_aniso_U_13
_atom_site_aniso_U_12
Eu2 0.01161(16) 0.00882(16) 0.00810(15) -0.00080(13) -0.00248(13) 0.00057(12)
Eu1 0.01243(16) 0.01224(17) 0.00971(16) 0.00006(14) -0.00108(13) -0.00138(13)
S2 0.0105(9) 0.0338(11) 0.0229(10) -0.0074(8) -0.0058(8) 0.0013(8)
S3 0.0168(9) 0.0241(10) 0.0287(10) 0.0075(8) -0.0082(8) -0.0029(8)
S1 0.0221(10) 0.0265(11) 0.0235(10) 0.0113(9) -0.0076(9) -0.0041(9)
O12 0.017(3) 0.020(3) 0.012(3) 0.002(2) 0.000(2) 0.007(2)
O18 0.014(2) 0.029(3) 0.021(3) 0.003(3) 0.003(2) 0.001(3)
O13 0.026(3) 0.012(2) 0.011(2) 0.000(2) -0.004(2) -0.002(2)
O11 0.011(3) 0.029(3) 0.033(3) 0.007(3) -0.004(3) -0.003(2)
O4 0.014(3) 0.040(4) 0.019(3) -0.001(3) 0.000(2) -0.001(3)
O3 0.029(3) 0.017(3) 0.008(2) -0.004(2) 0.001(2) -0.002(2)
O16 0.022(3) 0.010(3) 0.016(3) -0.001(2) -0.001(2) 0.004(2)
O14 0.023(3) 0.014(3) 0.008(2) -0.001(2) -0.006(2) -0.001(2)
O1 0.021(3) 0.017(3) 0.014(2) 0.000(2) -0.001(2) -0.003(2)
O15 0.024(3) 0.020(3) 0.009(3) -0.002(2) -0.001(2) 0.007(2)
O17 0.026(3) 0.018(3) 0.018(3) -0.002(2) 0.003(2) -0.004(2)
O8 0.019(3) 0.077(6) 0.028(3) -0.006(4) -0.005(3) 0.000(4)
O7 0.045(4) 0.043(4) 0.020(3) 0.000(3) -0.008(3) -0.021(3)
O2 0.016(2) 0.024(3) 0.011(2) -0.001(2) 0.001(2) 0.001(2)
O19 0.036(4) 0.042(4) 0.026(3) -0.003(3) -0.014(3) 0.010(3)
O5 0.046(4) 0.025(3) 0.015(3) 0.003(2) -0.008(3) -0.004(3)
O9 0.028(4) 0.061(5) 0.042(4) 0.015(4) 0.011(3) -0.017(4)
O24 0.026(3) 0.024(3) 0.035(4) 0.010(3) 0.003(3) 0.013(3)
O23 0.032(4) 0.027(3) 0.021(3) 0.002(2) -0.011(3) 0.004(3)
O22 0.023(3) 0.028(3) 0.025(3) 0.001(3) -0.001(2) 0.009(3)
O6 0.025(3) 0.020(3) 0.030(3) 0.002(3) -0.011(3) -0.007(2)
O10 0.036(4) 0.052(4) 0.019(3) 0.015(3) -0.008(3) -0.014(3)
O25 0.083(6) 0.032(4) 0.038(4) -0.022(3) -0.008(4) 0.017(4)
O21 0.044(4) 0.011(3) 0.048(4) -0.005(3) 0.003(4) 0.007(3)
O26 0.081(6) 0.037(4) 0.021(3) -0.007(3) -0.021(4) -0.006(4)
O20 0.082(7) 0.087(7) 0.033(4) -0.030(5) -0.021(4) 0.049(6)
N2 0.025(4) 0.027(4) 0.016(3) 0.001(3) -0.008(3) -0.007(3)
N1 0.017(3) 0.013(3) 0.011(3) 0.003(2) -0.002(3) -0.002(3)
N5 0.021(4) 0.037(5) 0.017(3) -0.006(3) 0.000(3) 0.003(3)
N7 0.013(3) 0.009(3) 0.013(3) 0.000(2) 0.003(2) 0.002(2)
N4 0.010(3) 0.011(3) 0.011(3) -0.002(2) -0.002(2) -0.003(2)
N8 0.018(3) 0.016(3) 0.027(4) 0.009(3) 0.001(3) -0.001(3)
N3 0.022(4) 0.037(4) 0.022(4) 0.008(3) 0.004(3) -0.001(3)
N6 0.021(3) 0.019(3) 0.023(3) 0.005(3) 0.015(3) 0.005(3)
N9 0.058(5) 0.022(4) 0.016(3) -0.006(3) -0.001(4) -0.006(4)
C11 0.010(3) 0.014(3) 0.016(4) 0.005(3) 0.001(3) 0.002(3)
C9 0.017(3) 0.015(4) 0.014(3) 0.001(3) -0.005(3) 0.001(3)
C30 0.011(3) 0.008(3) 0.012(3) 0.000(3) -0.001(3) -0.001(3)
C16 0.015(4) 0.017(4) 0.011(4) 0.002(3) 0.000(3) 0.000(3)
C10 0.013(4) 0.015(4) 0.018(4) 0.000(3) -0.004(3) 0.003(3)
C18 0.020(4) 0.019(4) 0.014(4) 0.000(3) -0.006(3) -0.002(3)
C19 0.012(3) 0.019(4) 0.007(3) 0.001(3) -0.002(3) -0.002(3)
C12 0.015(4) 0.025(4) 0.014(4) -0.001(3) 0.005(3) 0.000(3)
C20 0.010(3) 0.018(4) 0.016(4) -0.003(3) 0.001(3) -0.001(3)
C28 0.025(4) 0.011(4) 0.015(4) 0.000(3) -0.007(3) 0.002(3)
C27 0.012(3) 0.014(4) 0.013(3) 0.003(3) 0.002(3) 0.000(3)
C29 0.015(3) 0.007(3) 0.015(4) 0.000(3) -0.001(3) 0.002(3)
C22 0.019(4) 0.012(3) 0.016(4) 0.005(3) -0.001(3) 0.000(3)
C15 0.011(3) 0.021(4) 0.015(3) 0.005(3) 0.005(3) 0.002(3)
C26 0.016(4) 0.012(4) 0.012(3) 0.002(3) 0.001(3) -0.001(3)
C7 0.016(4) 0.020(4) 0.018(4) 0.005(3) -0.001(3) -0.002(3)
C21 0.014(3) 0.010(3) 0.010(3) 0.002(3) 0.000(3) -0.001(3)
C14 0.010(3) 0.012(3) 0.020(4) 0.006(3) 0.006(3) 0.001(3)
C17 0.018(4) 0.015(4) 0.012(3) -0.001(3) -0.001(3) 0.000(3)
C25 0.020(4) 0.014(4) 0.012(3) 0.001(3) -0.002(3) -0.006(3)
C23 0.025(4) 0.011(4) 0.023(4) 0.001(3) 0.008(3) 0.002(3)
C6 0.017(4) 0.015(4) 0.019(4) 0.001(3) -0.001(3) 0.001(3)
C1 0.019(4) 0.011(3) 0.012(3) -0.002(3) 0.002(3) -0.001(3)
C4 0.024(4) 0.027(5) 0.016(4) 0.005(3) 0.004(3) -0.002(3)
C3 0.017(4) 0.020(4) 0.020(4) -0.001(3) 0.002(3) -0.006(3)
C2 0.023(4) 0.018(4) 0.012(3) 0.000(3) -0.004(3) 0.001(3)
C13 0.017(4) 0.015(4) 0.020(4) -0.003(3) 0.006(3) -0.003(3)
C5 0.018(4) 0.026(4) 0.016(3) 0.002(3) 0.001(3) 0.005(3)
C8 0.023(4) 0.025(4) 0.023(4) 0.011(3) -0.008(4) -0.002(4)
C24 0.031(5) 0.014(4) 0.014(4) -0.004(3) 0.004(3) -0.006(3)
O27 0.026(3) 0.021(3) 0.018(3) 0.004(2) -0.006(3) -0.002(3)
O28 0.027(3) 0.038(4) 0.020(3) 0.011(3) -0.005(3) -0.010(3)
O03V 0.048(5) 0.052(5) 0.029(4) 0.006(3) -0.008(4) 0.003(4)

loop_
_atom_type_symbol
_atom_type_description
_atom_type_scat_dispersion_real
_atom_type_scat_dispersion_imag
_atom_type_scat_source
C C 0.0033 0.0016 'International Tables Vol C Tables 4.2.6.8 and 6.1.1.4'
H H 0.0000 0.0000 'International Tables Vol C Tables 4.2.6.8 and 6.1.1.4'
Eu Eu -0.1578 3.6682 'International Tables Vol C Tables 4.2.6.8 and 6.1.1.4'
N N 0.0061 0.0033 'International Tables Vol C Tables 4.2.6.8 and 6.1.1.4'
O O 0.0106 0.0060 'International Tables Vol C Tables 4.2.6.8 and 6.1.1.4'
S S 0.1246 0.1234 'International Tables Vol C Tables 4.2.6.8 and 6.1.1.4'

loop_
_geom_angle_atom_site_label_1
_geom_angle_atom_site_label_2
_geom_angle_atom_site_label_3
_geom_angle
_geom_angle_site_symmetry_1
_geom_angle_site_symmetry_3
_geom_angle_publ_flag
O12 Eu2 O18 142.9(2) . . ?
O12 Eu2 O13 78.3(2) . . ?
O12 Eu2 O14 109.4(2) . . ?
O12 Eu2 O15 139.76(18) . . ?
O12 Eu2 O17 70.8(2) . . ?
O12 Eu2 N7 81.65(19) . . ?
O12 Eu2 N4 75.70(19) . . ?
O18 Eu2 O17 142.8(2) . . ?
O18 Eu2 N7 115.18(19) . . ?
O18 Eu2 N4 74.76(19) . . ?
O13 Eu2 O18 75.3(2) . . ?
O13 Eu2 O14 140.75(18) . . ?
O13 Eu2 O15 109.91(19) . . ?
O13 Eu2 O17 140.4(2) . . ?
O13 Eu2 N7 74.66(19) . . ?
O13 Eu2 N4 80.83(19) . . ?
O14 Eu2 O18 77.4(2) . . ?
O14 Eu2 O15 89.14(19) . . ?
O14 Eu2 O17 74.55(18) . . ?
O14 Eu2 N7 143.54(19) . . ?
O14 Eu2 N4 65.04(19) . . ?
O15 Eu2 O18 74.69(19) . . ?
O15 Eu2 O17 81.0(2) . . ?
O15 Eu2 N7 64.11(18) . . ?
O15 Eu2 N4 143.53(18) . . ?
O17 Eu2 N7 76.99(19) . . ?
O17 Eu2 N4 113.5(2) . . ?
N4 Eu2 N7 149.46(19) . . ?
O4 Eu1 O16 75.4(2) . 3_445 ?
O4 Eu1 O5 105.0(2) . . ?
O4 Eu1 O6 75.9(2) . . ?
O4 Eu1 N1 73.2(2) . . ?
O3 Eu1 O4 149.7(2) . . ?
O3 Eu1 O16 132.73(19) . 3_445 ?
O3 Eu1 O2 72.7(2) . . ?
O3 Eu1 O5 79.8(2) . . ?
O3 Eu1 O6 76.7(2) . . ?
O3 Eu1 N1 121.2(2) . . ?
O16 Eu1 O5 70.81(19) 3_445 . ?
O16 Eu1 O6 126.6(2) 3_445 . ?
O16 Eu1 N1 72.62(19) 3_445 . ?
O1 Eu1 O4 79.7(2) . . ?
O1 Eu1 O3 79.96(19) . . ?
O1 Eu1 O16 141.89(18) . 3_445 ?
O1 Eu1 O2 103.4(2) . . ?
O1 Eu1 O5 144.64(19) . . ?
O1 Eu1 O6 72.8(2) . . ?
O1 Eu1 N1 72.83(19) . . ?
O2 Eu1 O4 134.26(19) . . ?
O2 Eu1 O16 75.57(19) . 3_445 ?
O2 Eu1 O5 97.8(2) . . ?
O2 Eu1 O6 149.3(2) . . ?
O2 Eu1 N1 64.80(19) . . ?
O5 Eu1 O6 74.5(2) . . ?
O5 Eu1 N1 142.5(2) . . ?
O6 Eu1 N1 137.0(2) . . ?
C18 S2 C17 94.0(4) . . ?
C28 S3 C27 93.6(4) . . ?
C8 S1 C7 91.1(4) . . ?
C11 O12 Eu2 135.0(5) . . ?
C21 O13 Eu2 132.6(5) . . ?
C20 O3 Eu1 145.2(5) . . ?
C30 O16 Eu1 137.8(5) . 3_545 ?
C20 O14 Eu2 124.4(5) . . ?
C1 O1 Eu1 130.3(5) . . ?
C30 O15 Eu2 123.5(5) . . ?
C10 O2 Eu1 123.0(5) . . ?
O8 N2 O7 122.6(7) . . ?
O8 N2 C2 118.1(7) . . ?
O7 N2 C2 119.3(7) . . ?
C9 N1 Eu1 110.5(4) . . ?
C7 N1 Eu1 112.5(5) . . ?
C7 N1 C9 107.5(6) . . ?
O19 N5 O20 122.7(8) . . ?
O19 N5 C12 120.2(7) . . ?
O20 N5 C12 117.1(8) . . ?
C27 N7 Eu2 105.2(4) . . ?
C29 N7 Eu2 111.5(4) . . ?
C29 N7 C27 109.0(6) . . ?
C19 N4 Eu2 110.2(4) . . ?
C19 N4 C17 107.9(5) . . ?
C17 N4 Eu2 105.4(4) . . ?
O24 N8 O23 121.8(7) . . ?
O24 N8 C22 119.0(7) . . ?
O23 N8 C22 119.2(7) . . ?
O9 N3 O10 122.3(8) . . ?
O9 N3 C4 118.6(8) . . ?
O10 N3 C4 119.1(7) . . ?
O22 N6 O21 123.5(7) . . ?
O22 N6 C14 119.4(7) . . ?
O21 N6 C14 117.1(7) . . ?
O25 N9 C24 117.4(8) . . ?
O26 N9 O25 123.9(8) . . ?
O26 N9 C24 118.8(8) . . ?
O12 C11 C16 119.4(7) . . ?
O12 C11 C12 124.1(7) . . ?
C12 C11 C16 116.5(7) . . ?
N1 C9 C10 111.4(6) . . ?
N1 C9 C8 112.6(6) . . ?
C10 C9 C8 109.6(7) . . ?
O16 C30 O15 125.5(7) . . ?
O16 C30 C29 116.6(6) . . ?
O15 C30 C29 118.0(6) . . ?
C11 C16 C17 116.1(7) . . ?
C15 C16 C11 120.0(7) . . ?
C15 C16 C17 123.9(7) . . ?
O11 C10 O2 125.0(7) . . ?
O11 C10 C9 116.3(7) . . ?
O2 C10 C9 118.6(7) . . ?
C19 C18 S2 105.9(5) . . ?
N4 C19 C18 110.0(6) . . ?
N4 C19 C20 110.3(6) . . ?
C18 C19 C20 112.1(6) . . ?
C11 C12 N5 121.3(7) . . ?
C13 C12 N5 116.1(7) . . ?
C13 C12 C11 122.6(7) . . ?
O3 C20 O14 124.4(7) . . ?
O3 C20 C19 117.6(7) . . ?
O14 C20 C19 117.9(6) . . ?
C29 C28 S3 106.5(5) . . ?
N7 C27 S3 107.7(5) . . ?
C26 C27 S3 117.3(6) . . ?
C26 C27 N7 109.1(6) . . ?
N7 C29 C30 110.4(6) . . ?
N7 C29 C28 109.8(6) . . ?
C28 C29 C30 111.9(6) . . ?
C21 C22 N8 120.9(7) . . ?
C23 C22 N8 117.0(7) . . ?
C23 C22 C21 122.0(7) . . ?
C16 C15 C14 120.6(7) . . ?
C21 C26 C27 115.1(7) . . ?
C25 C26 C27 123.3(7) . . ?
C25 C26 C21 121.5(7) . . ?
N1 C7 S1 104.8(5) . . ?
N1 C7 C6 110.1(7) . . ?
C6 C7 S1 114.9(6) . . ?
O13 C21 C22 124.5(7) . . ?
O13 C21 C26 119.5(7) . . ?
C22 C21 C26 116.0(7) . . ?
C15 C14 N6 118.6(7) . . ?
C13 C14 N6 119.6(7) . . ?
C13 C14 C15 121.8(7) . . ?
N4 C17 S2 107.1(5) . . ?
N4 C17 C16 111.2(6) . . ?
C16 C17 S2 114.6(5) . . ?
C26 C25 C24 119.6(7) . . ?
C24 C23 C22 119.1(7) . . ?
C1 C6 C7 116.2(7) . . ?
C5 C6 C7 123.4(7) . . ?
C5 C6 C1 120.4(7) . . ?
O1 C1 C6 118.9(7) . . ?
O1 C1 C2 125.1(7) . . ?
C2 C1 C6 116.0(6) . . ?
C3 C4 N3 119.5(8) . . ?
C3 C4 C5 121.5(7) . . ?
C5 C4 N3 119.0(8) . . ?
C4 C3 C2 118.8(7) . . ?
C1 C2 N2 120.8(7) . . ?
C3 C2 N2 116.2(7) . . ?
C3 C2 C1 122.9(7) . . ?
C14 C13 C12 118.6(7) . . ?
C6 C5 C4 120.4(7) . . ?
C9 C8 S1 104.7(6) . . ?
C25 C24 N9 119.3(8) . . ?
C23 C24 N9 119.0(8) . . ?
C23 C24 C25 121.7(7) . . ?

loop_
_geom_bond_atom_site_label_1
_geom_bond_atom_site_label_2
_geom_bond_distance
_geom_bond_site_symmetry_2
_geom_bond_publ_flag
Eu2 O12 2.298(5) . ?
Eu2 O18 2.410(5) . ?
Eu2 O13 2.328(5) . ?
Eu2 O14 2.365(5) . ?
Eu2 O15 2.404(5) . ?
Eu2 O17 2.429(6) . ?
Eu2 N7 2.603(6) . ?
Eu2 N4 2.602(6) . ?
Eu1 O4 2.399(6) . ?
Eu1 O3 2.335(5) . ?
Eu1 O16 2.405(5) 3_445 ?
Eu1 O1 2.318(5) . ?
Eu1 O2 2.366(5) . ?
Eu1 O5 2.406(6) . ?
Eu1 O6 2.434(6) . ?
Eu1 N1 2.637(6) . ?
S2 C18 1.808(8) . ?
S2 C17 1.830(8) . ?
S3 C28 1.810(8) . ?
S3 C27 1.833(8) . ?
S1 C7 1.833(8) . ?
S1 C8 1.828(9) . ?
O12 C11 1.279(9) . ?
O13 C21 1.274(9) . ?
O11 C10 1.246(10) . ?
O3 C20 1.241(9) . ?
O16 C30 1.237(9) . ?
O14 C20 1.260(9) . ?
O1 C1 1.276(9) . ?
O15 C30 1.274(9) . ?
O8 N2 1.224(10) . ?
O7 N2 1.238(9) . ?
O2 C10 1.285(9) . ?
O19 N5 1.190(10) . ?
O9 N3 1.232(10) . ?
O24 N8 1.225(9) . ?
O23 N8 1.237(9) . ?
O22 N6 1.219(9) . ?
O10 N3 1.239(10) . ?
O25 N9 1.236(12) . ?
O21 N6 1.252(9) . ?
O26 N9 1.218(11) . ?
O20 N5 1.203(11) . ?
N2 C2 1.439(10) . ?
N1 C9 1.488(10) . ?
N1 C7 1.483(10) . ?
N5 C12 1.480(11) . ?
N7 C27 1.495(9) . ?
N7 C29 1.472(9) . ?
N4 C19 1.476(9) . ?
N4 C17 1.479(10) . ?
N8 C22 1.442(10) . ?
N3 C4 1.442(11) . ?
N6 C14 1.452(9) . ?
N9 C24 1.453(11) . ?
C11 C16 1.441(10) . ?
C11 C12 1.415(11) . ?
C9 C10 1.520(11) . ?
C9 C8 1.565(11) . ?
C30 C29 1.529(10) . ?
C16 C15 1.377(11) . ?
C16 C17 1.515(11) . ?
C18 C19 1.542(10) . ?
C19 C20 1.544(11) . ?
C12 C13 1.387(12) . ?
C28 C29 1.518(10) . ?
C27 C26 1.493(11) . ?
C22 C21 1.435(10) . ?
C22 C23 1.384(11) . ?
C15 C14 1.385(11) . ?
C26 C21 1.444(10) . ?
C26 C25 1.367(11) . ?
C7 C6 1.492(11) . ?
C14 C13 1.367(11) . ?
C25 C24 1.404(12) . ?
C23 C24 1.379(12) . ?
C6 C1 1.450(11) . ?
C6 C5 1.380(11) . ?
C1 C2 1.423(11) . ?
C4 C3 1.372(12) . ?
C4 C5 1.399(12) . ?
C3 C2 1.388(11) . ?

loop_
_geom_torsion_atom_site_label_1
_geom_torsion_atom_site_label_2
_geom_torsion_atom_site_label_3
_geom_torsion_atom_site_label_4
_geom_torsion
_geom_torsion_site_symmetry_1
_geom_torsion_site_symmetry_2
_geom_torsion_site_symmetry_3
_geom_torsion_site_symmetry_4
_geom_torsion_publ_flag
Eu2 O12 C11 C16 46.5(10) . . . . ?
Eu2 O12 C11 C12 -134.1(7) . . . . ?
Eu2 O13 C21 C22 -127.0(7) . . . . ?
Eu2 O13 C21 C26 52.1(10) . . . . ?
Eu2 O14 C20 O3 162.9(6) . . . . ?
Eu2 O14 C20 C19 -16.6(9) . . . . ?
Eu2 O15 C30 O16 158.6(6) . . . . ?
Eu2 O15 C30 C29 -19.8(9) . . . . ?
Eu2 N7 C27 S3 -148.6(3) . . . . ?
Eu2 N7 C27 C26 83.0(6) . . . . ?
Eu2 N7 C29 C30 31.8(7) . . . . ?
Eu2 N7 C29 C28 155.7(5) . . . . ?
Eu2 N4 C19 C18 156.4(5) . . . . ?
Eu2 N4 C19 C20 32.3(6) . . . . ?
Eu2 N4 C17 S2 -154.1(3) . . . . ?
Eu2 N4 C17 C16 80.0(6) . . . . ?
Eu1 O3 C20 O14 -108.6(10) . . . . ?
Eu1 O3 C20 C19 71.0(11) . . . . ?
Eu1 O16 C30 O15 -14.4(12) 3_545 . . . ?
Eu1 O16 C30 C29 164.0(5) 3_545 . . . ?
Eu1 O1 C1 C6 61.6(9) . . . . ?
Eu1 O1 C1 C2 -115.0(7) . . . . ?
Eu1 O2 C10 O11 150.1(6) . . . . ?
Eu1 O2 C10 C9 -27.3(9) . . . . ?
Eu1 N1 C9 C10 25.1(7) . . . . ?
Eu1 N1 C9 C8 148.6(5) . . . . ?
Eu1 N1 C7 S1 -165.3(3) . . . . ?
Eu1 N1 C7 C6 70.7(7) . . . . ?
S2 C18 C19 N4 -27.3(7) . . . . ?
S2 C18 C19 C20 95.8(6) . . . . ?
S3 C28 C29 N7 -32.1(7) . . . . ?
S3 C28 C29 C30 90.9(6) . . . . ?
S3 C27 C26 C21 164.8(5) . . . . ?
S3 C27 C26 C25 -17.0(10) . . . . ?
S1 C7 C6 C1 172.7(6) . . . . ?
S1 C7 C6 C5 -7.4(11) . . . . ?
O12 C11 C16 C15 -179.4(7) . . . . ?
O12 C11 C16 C17 1.9(10) . . . . ?
O12 C11 C12 N5 -1.9(12) . . . . ?
O12 C11 C12 C13 178.5(7) . . . . ?
O16 C30 C29 N7 170.4(6) . . . . ?
O16 C30 C29 C28 47.7(9) . . . . ?
O1 C1 C2 N2 1.6(12) . . . . ?
O1 C1 C2 C3 177.4(8) . . . . ?
O15 C30 C29 N7 -11.1(9) . . . . ?
O15 C30 C29 C28 -133.7(7) . . . . ?
O8 N2 C2 C1 156.1(9) . . . . ?
O8 N2 C2 C3 -20.0(12) . . . . ?
O7 N2 C2 C1 -25.0(12) . . . . ?
O7 N2 C2 C3 158.9(8) . . . . ?
O19 N5 C12 C11 12.0(12) . . . . ?
O19 N5 C12 C13 -168.4(8) . . . . ?
O9 N3 C4 C3 -6.7(13) . . . . ?
O9 N3 C4 C5 173.7(9) . . . . ?
O24 N8 C22 C21 157.9(7) . . . . ?
O24 N8 C22 C23 -18.4(11) . . . . ?
O23 N8 C22 C21 -21.6(11) . . . . ?
O23 N8 C22 C23 162.1(7) . . . . ?
O22 N6 C14 C15 11.2(10) . . . . ?
O22 N6 C14 C13 -166.3(7) . . . . ?
O10 N3 C4 C3 171.7(9) . . . . ?
O10 N3 C4 C5 -7.9(13) . . . . ?
O25 N9 C24 C25 -171.1(9) . . . . ?
O25 N9 C24 C23 9.5(13) . . . . ?
O21 N6 C14 C15 -169.9(7) . . . . ?
O21 N6 C14 C13 12.6(10) . . . . ?
O26 N9 C24 C25 8.8(13) . . . . ?
O26 N9 C24 C23 -170.6(9) . . . . ?
O20 N5 C12 C11 -164.9(10) . . . . ?
O20 N5 C12 C13 14.7(13) . . . . ?
N1 C9 C10 O11 179.8(6) . . . . ?
N1 C9 C10 O2 -2.5(10) . . . . ?
N1 C9 C8 S1 4.3(8) . . . . ?
N1 C7 C6 C1 -69.3(9) . . . . ?
N1 C7 C6 C5 110.6(9) . . . . ?
N5 C12 C13 C14 -178.8(7) . . . . ?
N7 C27 C26 C21 -72.4(8) . . . . ?
N7 C27 C26 C25 105.8(8) . . . . ?
N4 C19 C20 O3 166.5(6) . . . . ?
N4 C19 C20 O14 -13.9(9) . . . . ?
N8 C22 C21 O13 0.7(11) . . . . ?
N8 C22 C21 C26 -178.4(7) . . . . ?
N8 C22 C23 C24 179.2(7) . . . . ?
N3 C4 C3 C2 179.7(8) . . . . ?
N3 C4 C5 C6 179.7(8) . . . . ?
N6 C14 C13 C12 178.6(7) . . . . ?
C11 C16 C15 C14 0.8(11) . . . . ?
C11 C16 C17 S2 167.0(6) . . . . ?
C11 C16 C17 N4 -71.4(8) . . . . ?
C11 C12 C13 C14 0.9(12) . . . . ?
C9 N1 C7 S1 -43.3(7) . . . . ?
C9 N1 C7 C6 -167.4(6) . . . . ?
C16 C11 C12 N5 177.6(7) . . . . ?
C16 C11 C12 C13 -2.0(11) . . . . ?
C16 C15 C14 N6 -179.5(7) . . . . ?
C16 C15 C14 C13 -2.1(11) . . . . ?
C10 C9 C8 S1 128.9(6) . . . . ?
C18 S2 C17 N4 17.7(6) . . . . ?
C18 S2 C17 C16 141.5(6) . . . . ?
C18 C19 C20 O3 43.6(9) . . . . ?
C18 C19 C20 O14 -136.8(7) . . . . ?
C19 N4 C17 S2 -36.4(7) . . . . ?
C19 N4 C17 C16 -162.2(6) . . . . ?
C12 C11 C16 C15 1.2(11) . . . . ?
C12 C11 C16 C17 -177.6(7) . . . . ?
C28 S3 C27 N7 8.8(6) . . . . ?
C28 S3 C27 C26 132.3(6) . . . . ?
C27 S3 C28 C29 12.7(6) . . . . ?
C27 N7 C29 C30 -83.9(7) . . . . ?
C27 N7 C29 C28 40.0(8) . . . . ?
C27 C26 C21 O13 -1.0(10) . . . . ?
C27 C26 C21 C22 178.2(6) . . . . ?
C27 C26 C25 C24 -176.5(7) . . . . ?
C29 N7 C27 S3 -28.9(7) . . . . ?
C29 N7 C27 C26 -157.3(6) . . . . ?
C22 C23 C24 N9 178.2(8) . . . . ?
C22 C23 C24 C25 -1.2(13) . . . . ?
C15 C16 C17 S2 -11.7(10) . . . . ?
C15 C16 C17 N4 109.9(8) . . . . ?
C15 C14 C13 C12 1.2(11) . . . . ?
C26 C25 C24 N9 179.6(8) . . . . ?
C26 C25 C24 C23 -1.0(13) . . . . ?
C7 S1 C8 C9 -25.1(6) . . . . ?
C7 N1 C9 C10 -98.1(7) . . . . ?
C7 N1 C9 C8 25.4(9) . . . . ?
C7 C6 C1 O1 1.7(10) . . . . ?
C7 C6 C1 C2 178.6(7) . . . . ?
C7 C6 C5 C4 -179.0(8) . . . . ?
C21 C22 C23 C24 2.9(12) . . . . ?
C21 C26 C25 C24 1.6(12) . . . . ?
C17 S2 C18 C19 5.1(6) . . . . ?
C17 N4 C19 C18 41.8(8) . . . . ?
C17 N4 C19 C20 -82.3(7) . . . . ?
C17 C16 C15 C14 179.4(7) . . . . ?
C25 C26 C21 O13 -179.2(7) . . . . ?
C25 C26 C21 C22 0.0(11) . . . . ?
C23 C22 C21 O13 176.9(8) . . . . ?
C23 C22 C21 C26 -2.3(11) . . . . ?
C6 C1 C2 N2 -175.1(7) . . . . ?
C6 C1 C2 C3 0.7(11) . . . . ?
C1 C6 C5 C4 1.0(12) . . . . ?
C4 C3 C2 N2 176.3(8) . . . . ?
C4 C3 C2 C1 0.3(13) . . . . ?
C3 C4 C5 C6 0.1(13) . . . . ?
C5 C6 C1 O1 -178.3(7) . . . . ?
C5 C6 C1 C2 -1.3(11) . . . . ?
C5 C4 C3 C2 -0.7(13) . . . . ?
C8 S1 C7 N1 40.5(6) . . . . ?
C8 S1 C7 C6 161.4(7) . . . . ?
C8 C9 C10 O11 54.5(9) . . . . ?
C8 C9 C10 O2 -127.8(7) . . . . ?

loop_
_twin_individual_id
_twin_individual_mass_fraction_refined
1 0.994(13)
2 0.006(13)
